data_7111578
loop_
_publ_author_name
'Arribas, Carlos Solano'
'Wendt, Ola F.'
'Sundin, Anders P.'
'Carling, Carl-Johan'
'Wang, Ruiyao'
'Lemieux, Robert P.'
'W\"arnmark, Kenneth'

_publ_section_title
;
 Formation of an heterochiral supramolecular cage by diastereomer
 self-discrimination: fluorescence enhancement and C60 sensing
;
_journal_issue 24
_journal_name_full 'Chemical Communications'
_journal_page_first 4381
_journal_page_last 4383
_journal_paper_doi 10.1039/b927030b
_journal_volume 46
_journal_year 2010
_chemical_formula_sum 'C18 H19 I2 N2'
_chemical_formula_weight 517.15
_chemical_name_systematic
;
?
;
_space_group_IT_number 79
_symmetry_cell_setting tetragonal
_symmetry_space_group_name_Hall 'I 4'
_symmetry_space_group_name_H-M 'I 4'
_atom_sites_solution_hydrogens geom
_atom_sites_solution_primary direct
_atom_sites_solution_secondary difmap
_audit_creation_method SHELXL-97
_cell_angle_alpha 90.00
_cell_angle_beta 90.00
_cell_angle_gamma 90.00
_cell_formula_units_Z 4
_cell_length_a 12.8256(9)
_cell_length_b 12.8256(9)
_cell_length_c 10.7457(11)
_cell_measurement_temperature 180(2)
_cell_volume 1767.6(3)
_computing_cell_refinement 'Bruker SMART'
_computing_data_collection 'Bruker SMART'
_computing_data_reduction 'Bruker SHELXTL'
_computing_molecular_graphics 'Bruker SHELXTL'
_computing_publication_material 'Bruker SHELXTL'
_computing_structure_refinement 'SHELXL-97 (Sheldrick, 1997)'
_computing_structure_solution 'SHELXS-97 (Sheldrick, 1990)'
_diffrn_ambient_temperature 180(2)
_diffrn_measured_fraction_theta_full 0.998
_diffrn_measured_fraction_theta_max 0.998
_diffrn_measurement_device_type 'CCD area detector'
_diffrn_measurement_method 'phi and omega scans'
_diffrn_radiation_monochromator graphite
_diffrn_radiation_source 'fine-focus sealed tube'
_diffrn_radiation_type MoK\a
_diffrn_radiation_wavelength 0.71073
_diffrn_reflns_av_R_equivalents 0.0764
_diffrn_reflns_av_sigmaI/netI 0.0449
_diffrn_reflns_limit_h_max 15
_diffrn_reflns_limit_h_min -15
_diffrn_reflns_limit_k_max 15
_diffrn_reflns_limit_k_min -14
_diffrn_reflns_limit_l_max 12
_diffrn_reflns_limit_l_min -12
_diffrn_reflns_number 5255
_diffrn_reflns_theta_full 25.00
_diffrn_reflns_theta_max 25.00
_diffrn_reflns_theta_min 3.18
_exptl_absorpt_coefficient_mu 3.557
_exptl_absorpt_correction_T_max 0.3321
_exptl_absorpt_correction_T_min 0.1716
_exptl_absorpt_correction_type empirical
_exptl_crystal_colour colorless
_exptl_crystal_density_diffrn 1.943
_exptl_crystal_density_method 'not measured'
_exptl_crystal_description plate
_exptl_crystal_F_000 988
_exptl_crystal_size_max 0.35
_exptl_crystal_size_mid 0.15
_exptl_crystal_size_min 0.06
_platon_squeeze_details
;
Difference electron density maps revealed the presence of disordered
lattice solvate molecules, which were ultimately modeled through the
use of the SQUEEZE subroutine of the PLATON software suite. PLATON
Reference: P.v.d. Sluis & A.L. Spek. Acta Cryst. (1990), A46, 194.
Two solvent accessible voids per lattice were found. Each void comprises a
total volume of 218.0 A3 and contributes a total of 59.8 electrons.
The void was assigned to a disordered hexane molecule, which
contributes 50 electrons, and ocuppy about 120 A3 in space. The
contributions have been included in all derived crystal quantities
although the precise composition of the lattice solvate is somewhat
speculative.
;
_refine_diff_density_max 0.342
_refine_diff_density_min -0.648
_refine_diff_density_rms 0.088
_refine_ls_abs_structure_details 'Flack H D (1983), Acta Cryst. A39, 876-881'
_refine_ls_abs_structure_Flack 0.00(4)
_refine_ls_extinction_method none
_refine_ls_goodness_of_fit_ref 1.018
_refine_ls_hydrogen_treatment mixed
_refine_ls_matrix_type full
_refine_ls_number_parameters 96
_refine_ls_number_reflns 1558
_refine_ls_number_restraints 1
_refine_ls_restrained_S_all 1.018
_refine_ls_R_factor_all 0.0278
_refine_ls_R_factor_gt 0.0266
_refine_ls_shift/su_max 0.002
_refine_ls_shift/su_mean 0.000
_refine_ls_structure_factor_coef Fsqd
_refine_ls_weighting_details 'calc w=1/[\s^2^(Fo^2^)+(0.0358P)^2^+0.0000P] where P=(Fo^2^+2Fc^2^)/3'
_refine_ls_weighting_scheme calc
_refine_ls_wR_factor_gt 0.0657
_refine_ls_wR_factor_ref 0.0661
_reflns_number_gt 1459
_reflns_number_total 1558
_reflns_threshold_expression >2sigma(I)
_cod_data_source_file b927030bsup1.cif
_cod_data_source_block rl03tsqz
_cod_depositor_comments
;
The following automatic conversions were performed:

'_symmetry_cell_setting' value 'Tetragonal' changed to 'tetragonal'
according to /home/saulius/struct/CIF-dictionaries/cif_core.dic
dictionary named 'cif_core.dic' version 2.4.2 from 2011-04-26.

Automatic conversion script
Id: cif_fix_values 1891 2012-01-12 08:04:46Z andrius 
;
_cod_original_sg_symbol_H-M I4
_cod_database_code 7111578

loop_
_symmetry_equiv_pos_as_xyz
'x, y, z'
'-x, -y, z'
'-y, x, z'
'y, -x, z'
'x+1/2, y+1/2, z+1/2'
'-x+1/2, -y+1/2, z+1/2'
'-y+1/2, x+1/2, z+1/2'
'y+1/2, -x+1/2, z+1/2'

loop_
_atom_site_label
_atom_site_type_symbol
_atom_site_fract_x
_atom_site_fract_y
_atom_site_fract_z
_atom_site_U_iso_or_equiv
_atom_site_adp_type
_atom_site_occupancy
_atom_site_symmetry_multiplicity
_atom_site_calc_flag
_atom_site_refinement_flags
N1 N 1.0828(2) 1.5459(3) 0.8584(3) 0.0318(7) Uani 1 1 d .
I1 I 1.26448(2) 1.22481(2) 1.24782(7) 0.05384(15) Uani 1 1 d .
C1 C 1.2024(3) 1.3302(4) 1.1172(3) 0.0392(10) Uani 1 1 d .
C2 C 1.1069(3) 1.3107(3) 1.0625(3) 0.0348(9) Uani 1 1 d .
H2A H 1.0695 1.2493 1.0836 0.042 Uiso 1 1 calc R
C3 C 1.0653(3) 1.3805(3) 0.9768(4) 0.0324(9) Uani 1 1 d .
C4 C 1.1209(3) 1.4710(3) 0.9464(3) 0.0306(9) Uani 1 1 d .
C5 C 1.2173(4) 1.4914(3) 1.0043(4) 0.0370(10) Uani 1 1 d .
H5A H 1.2545 1.5535 0.9854 0.044 Uiso 1 1 calc R
C6 C 1.2575(4) 1.4204(4) 1.0891(4) 0.0433(11) Uani 1 1 d .
H6A H 1.3227 1.4335 1.1280 0.052 Uiso 1 1 calc R
C7 C 0.9595(3) 1.3607(4) 0.9182(4) 0.0347(9) Uani 1 1 d .
H7A H 0.969(4) 1.310(4) 0.854(4) 0.042 Uiso 1 1 d .
H7B H 0.922(4) 1.338(4) 0.981(4) 0.042 Uiso 1 1 d .
C8 C 1.0000 1.5000 0.7812(5) 0.0362(14) Uani 1 2 d S
H8 H 0.973(3) 1.559(3) 0.736(4) 0.043 Uiso 1 1 d .

loop_
_atom_site_aniso_label
_atom_site_aniso_U_11
_atom_site_aniso_U_22
_atom_site_aniso_U_33
_atom_site_aniso_U_23
_atom_site_aniso_U_13
_atom_site_aniso_U_12
N1 0.0324(18) 0.0378(18) 0.0251(16) 0.0029(14) 0.0029(15) 0.0069(14)
I1 0.0606(2) 0.0656(2) 0.03537(18) 0.0095(2) -0.0018(2) 0.03191(12)
C1 0.043(2) 0.053(3) 0.0219(19) 0.0039(18) 0.0059(18) 0.021(2)
C2 0.042(2) 0.035(2) 0.0267(19) 0.0007(17) 0.0047(18) 0.0104(18)
C3 0.037(2) 0.036(2) 0.0241(19) -0.0016(16) 0.0047(17) 0.0115(17)
C4 0.027(2) 0.041(2) 0.024(2) -0.0008(16) 0.0045(15) 0.0096(17)
C5 0.033(2) 0.042(2) 0.037(2) 0.0015(18) 0.0048(19) 0.0002(19)
C6 0.036(2) 0.060(3) 0.034(2) 0.001(2) -0.0063(18) 0.009(2)
C7 0.040(3) 0.036(2) 0.028(2) -0.0030(18) 0.0002(18) 0.002(2)
C8 0.037(3) 0.040(3) 0.032(4) 0.000 0.000 0.009(3)

loop_
_atom_type_symbol
_atom_type_description
_atom_type_scat_dispersion_real
_atom_type_scat_dispersion_imag
_atom_type_scat_source
C C 0.0033 0.0016 'International Tables Vol C Tables 4.2.6.8 and 6.1.1.4'
H H 0.0000 0.0000 'International Tables Vol C Tables 4.2.6.8 and 6.1.1.4'
N N 0.0061 0.0033 'International Tables Vol C Tables 4.2.6.8 and 6.1.1.4'
I I -0.4742 1.8119 'International Tables Vol C Tables 4.2.6.8 and 6.1.1.4'

loop_
_geom_angle_atom_site_label_1
_geom_angle_atom_site_label_2
_geom_angle_atom_site_label_3
_geom_angle
_geom_angle_site_symmetry_1
_geom_angle_site_symmetry_3
C4 N1 C7 112.6(3) . 2_785
C4 N1 C8 110.5(3) . .
C7 N1 C8 107.9(3) 2_785 .
C2 C1 C6 120.7(4) . .
C2 C1 I1 120.2(3) . .
C6 C1 I1 119.2(3) . .
C1 C2 C3 120.4(4) . .
C2 C3 C4 119.5(4) . .
C2 C3 C7 120.7(4) . .
C4 C3 C7 119.8(4) . .
C3 C4 C5 119.9(4) . .
C3 C4 N1 122.4(4) . .
C5 C4 N1 117.7(4) . .
C6 C5 C4 119.6(4) . .
C5 C6 C1 120.0(4) . .
N1 C7 C3 112.1(4) 2_785 .
N1 C8 N1 111.4(4) . 2_785

loop_
_geom_bond_atom_site_label_1
_geom_bond_atom_site_label_2
_geom_bond_distance
_geom_bond_site_symmetry_2
N1 C4 1.435(5) .
N1 C7 1.464(5) 2_785
N1 C8 1.470(4) .
I1 C1 2.105(4) .
C1 C2 1.381(6) .
C1 C6 1.389(7) .
C2 C3 1.392(5) .
C3 C4 1.400(6) .
C3 C7 1.517(6) .
C4 C5 1.408(6) .
C5 C6 1.388(6) .
C7 N1 1.464(5) 2_785
C8 N1 1.470(4) 2_785

loop_
_geom_torsion_atom_site_label_1
_geom_torsion_atom_site_label_2
_geom_torsion_atom_site_label_3
_geom_torsion_atom_site_label_4
_geom_torsion
_geom_torsion_site_symmetry_1
_geom_torsion_site_symmetry_4
C6 C1 C2 C3 1.0(6) . .
I1 C1 C2 C3 179.5(3) . .
C1 C2 C3 C4 -0.1(5) . .
C1 C2 C3 C7 -178.8(4) . .
C2 C3 C4 C5 -1.2(5) . .
C7 C3 C4 C5 177.6(4) . .
C2 C3 C4 N1 179.6(3) . .
C7 C3 C4 N1 -1.7(6) . .
C7 N1 C4 C3 103.4(4) 2_785 .
C8 N1 C4 C3 -17.3(5) . .
C7 N1 C4 C5 -75.8(4) 2_785 .
C8 N1 C4 C5 163.4(3) . .
C3 C4 C5 C6 1.4(6) . .
N1 C4 C5 C6 -179.3(4) . .
C4 C5 C6 C1 -0.5(6) . .
C2 C1 C6 C5 -0.8(6) . .
I1 C1 C6 C5 -179.3(3) . .
C2 C3 C7 N1 164.5(4) . 2_785
C4 C3 C7 N1 -14.2(5) . 2_785
C4 N1 C8 N1 53.3(2) . 2_785
C7 N1 C8 N1 -70.2(2) 2_785 2_785

loop_
_platon_squeeze_void_nr
_platon_squeeze_void_average_x
_platon_squeeze_void_average_y
_platon_squeeze_void_average_z
_platon_squeeze_void_volume
_platon_squeeze_void_count_electrons
1 0.000 0.000 0.062 218.0 59.8
2 0.500 0.500 -0.047 218.0 59.8
